data_7130848
loop_
_publ_author_name
'Khan, Samim'
'Naaz, Sanobar'
'Ekka, Akansha'
'Dutta, Basudeb'
'Roy, Sourav'
'Medishetty, Raghavender'
'Mir, Mohammad Hedayetullah'

_publ_section_title
;
 Photomechanical effect in Zn(II) and Cd(II) 1D coordination polymers:
 photosalient to non-salient behaviour.
;
_journal_issue 86
_journal_name_full 'Chemical communications (Cambridge, England)'
_journal_page_first 12102
_journal_page_last 12105
_journal_paper_doi 10.1039/d2cc04135a
_journal_volume 58
_journal_year 2022
_chemical_formula_sum 'C25 H23 N O4 Zn'
_chemical_formula_weight 466.80
_space_group_crystal_system triclinic
_space_group_IT_number 2
_space_group_name_Hall '-P 1'
_space_group_name_H-M_alt 'P -1'
_atom_sites_solution_hydrogens geom
_audit_creation_method SHELXL-2018/3
_audit_update_record
;
2022-06-09 deposited with the CCDC.	2022-10-03 downloaded from the CCDC.
;
_cell_angle_alpha 79.050(2)
_cell_angle_beta 88.970(2)
_cell_angle_gamma 84.185(2)
_cell_formula_units_Z 2
_cell_length_a 8.6664(6)
_cell_length_b 9.5962(7)
_cell_length_c 12.8603(9)
_cell_measurement_reflns_used 9915
_cell_measurement_temperature 273(2)
_cell_measurement_theta_max 27.11
_cell_measurement_theta_min 2.32
_cell_volume 1044.64(13)
_computing_structure_refinement 'SHELXL-2018/3 (Sheldrick, 2018)'
_computing_structure_solution 'SHELXT 2014/5 (Sheldrick, 2014)'
_diffrn_ambient_temperature 273(2)
_diffrn_measured_fraction_theta_full 0.995
_diffrn_measured_fraction_theta_max 0.996
_diffrn_measurement_device_type 'Bruker APEX-II CCD'
_diffrn_measurement_method '\f and \w scans'
_diffrn_radiation_type MoK\a
_diffrn_radiation_wavelength 0.71073
_diffrn_reflns_av_R_equivalents 0.0293
_diffrn_reflns_av_unetI/netI 0.0163
_diffrn_reflns_Laue_measured_fraction_full 0.995
_diffrn_reflns_Laue_measured_fraction_max 0.996
_diffrn_reflns_limit_h_max 11
_diffrn_reflns_limit_h_min -11
_diffrn_reflns_limit_k_max 12
_diffrn_reflns_limit_k_min -12
_diffrn_reflns_limit_l_max 16
_diffrn_reflns_limit_l_min -16
_diffrn_reflns_number 37404
_diffrn_reflns_point_group_measured_fraction_full 0.995
_diffrn_reflns_point_group_measured_fraction_max 0.996
_diffrn_reflns_theta_full 25.242
_diffrn_reflns_theta_max 27.143
_diffrn_reflns_theta_min 2.863
_exptl_absorpt_coefficient_mu 1.208
_exptl_crystal_colour yellow
_exptl_crystal_density_diffrn 1.484
_exptl_crystal_description needle
_exptl_crystal_F_000 484.0
_exptl_crystal_size_max 0.2
_exptl_crystal_size_mid 0.15
_exptl_crystal_size_min 0.1
_refine_diff_density_max 0.303
_refine_diff_density_min -0.195
_refine_diff_density_rms 0.039
_refine_ls_extinction_method none
_refine_ls_goodness_of_fit_ref 1.069
_refine_ls_hydrogen_treatment constr
_refine_ls_matrix_type full
_refine_ls_number_parameters 280
_refine_ls_number_reflns 4613
_refine_ls_number_restraints 0
_refine_ls_restrained_S_all 1.069
_refine_ls_R_factor_all 0.0242
_refine_ls_R_factor_gt 0.0221
_refine_ls_shift/su_max 0.001
_refine_ls_shift/su_mean 0.000
_refine_ls_structure_factor_coef Fsqd
_refine_ls_weighting_details 'w=1/[\s^2^(Fo^2^)+(0.0248P)^2^+0.4004P] where P=(Fo^2^+2Fc^2^)/3'
_refine_ls_weighting_scheme calc
_refine_ls_wR_factor_gt 0.0571
_refine_ls_wR_factor_ref 0.0585
_reflns_Friedel_coverage 0.000
_reflns_number_gt 4381
_reflns_number_total 4613
_reflns_threshold_expression 'I > 2\s(I)'
_cod_data_source_file d2cc04135a7.cif
_cod_data_source_block Zn6chdc
_cod_depositor_comments 'Adding full bibliography for 7130848--7130849.cif.'
_cod_database_code 7130848
_shelx_shelxl_version_number 2018/3
_shelx_space_group_comment
;
The symmetry employed for this shelxl refinement is uniquely defined
by the following loop, which should always be used as a source of
symmetry information in preference to the above space-group names.
They are only intended as comments.
;

loop_
_space_group_symop_operation_xyz
'x, y, z'
'-x, -y, -z'

loop_
_atom_site_label
_atom_site_type_symbol
_atom_site_fract_x
_atom_site_fract_y
_atom_site_fract_z
_atom_site_U_iso_or_equiv
_atom_site_adp_type
_atom_site_occupancy
_atom_site_site_symmetry_order
_atom_site_calc_flag
_atom_site_refinement_flags_posn
_atom_site_refinement_flags_adp
_atom_site_refinement_flags_occupancy
_atom_site_disorder_assembly
_atom_site_disorder_group
Zn1 Zn 0.00825(2) 0.92567(2) 0.91146(2) 0.02566(6) Uani 1 1 d . . . . .
O1 O 0.20736(12) 0.83386(13) 0.98763(9) 0.0425(3) Uani 1 1 d . . . . .
O3 O 0.88289(13) 0.77977(13) 1.00579(9) 0.0430(3) Uani 1 1 d . . . . .
O4 O 0.87846(15) 0.89418(12) 1.14002(9) 0.0466(3) Uani 1 1 d . . . . .
N1 N 0.03448(13) 0.84936(12) 0.77416(9) 0.0293(2) Uani 1 1 d . . . . .
O2 O 0.19567(13) 0.95013(13) 1.12154(10) 0.0472(3) Uani 1 1 d . . . . .
C19 C 0.40801(15) 0.77449(14) 1.11762(10) 0.0273(3) Uani 1 1 d . . . . .
H19 H 0.374691 0.692140 1.167015 0.033 Uiso 1 1 calc R U . . .
C20 C 0.51256(15) 0.71303(15) 1.03718(11) 0.0301(3) Uani 1 1 d . . . . .
H20A H 0.552896 0.790133 0.987643 0.036 Uiso 1 1 calc R U . . .
H20B H 0.452672 0.660757 0.997503 0.036 Uiso 1 1 calc R U . . .
C21 C 0.64700(16) 0.61360(14) 1.09312(12) 0.0308(3) Uani 1 1 d . . . . .
H21A H 0.714309 0.578647 1.040617 0.037 Uiso 1 1 calc R U . . .
H21B H 0.606529 0.532127 1.137685 0.037 Uiso 1 1 calc R U . . .
C22 C 0.50084(16) 0.85332(17) 1.18367(12) 0.0347(3) Uani 1 1 d . . . . .
H22A H 0.540703 0.934333 1.138128 0.042 Uiso 1 1 calc R U . . .
H22B H 0.433634 0.888837 1.235989 0.042 Uiso 1 1 calc R U . . .
C25 C 0.84064(15) 0.79743(15) 1.09642(11) 0.0288(3) Uani 1 1 d . . . . .
C23 C 0.63530(17) 0.75392(18) 1.23925(11) 0.0359(3) Uani 1 1 d . . . . .
H23A H 0.594427 0.677943 1.289591 0.043 Uiso 1 1 calc R U . . .
H23B H 0.695290 0.806775 1.278398 0.043 Uiso 1 1 calc R U . . .
C24 C 0.74148(15) 0.68886(14) 1.16112(11) 0.0284(3) Uani 1 1 d . . . . .
H24 H 0.813229 0.614994 1.203335 0.034 Uiso 1 1 calc R U . . .
C18 C 0.25956(15) 0.86085(15) 1.07089(11) 0.0299(3) Uani 1 1 d . . . . .
C5 C 0.07117(18) 0.74129(17) 0.58690(11) 0.0365(3) Uani 1 1 d . . . . .
C1 C -0.05576(18) 0.90246(17) 0.68998(12) 0.0380(3) Uani 1 1 d . . . . .
H1 H -0.131271 0.977179 0.694444 0.046 Uiso 1 1 calc R U . . .
C3 C 0.14364(19) 0.74336(17) 0.76530(12) 0.0390(3) Uani 1 1 d . . . . .
H3 H 0.207697 0.705582 0.823163 0.047 Uiso 1 1 calc R U . . .
C2 C -0.0418(2) 0.85126(19) 0.59681(12) 0.0427(4) Uani 1 1 d . . . . .
H2 H -0.108141 0.890468 0.540473 0.051 Uiso 1 1 calc R U . . .
C9 C 0.12960(18) 0.58536(18) 0.28135(12) 0.0382(3) Uani 1 1 d . . . . .
H9 H 0.064959 0.669224 0.279837 0.046 Uiso 1 1 calc R U . . .
C8 C 0.21232(18) 0.52567(17) 0.37197(11) 0.0356(3) Uani 1 1 d . . . . .
C6 C 0.0853(2) 0.6851(2) 0.48838(13) 0.0469(4) Uani 1 1 d . . . . .
H6 H 0.010395 0.720020 0.436536 0.056 Uiso 1 1 calc R U . . .
C7 C 0.1947(2) 0.58988(19) 0.46731(12) 0.0433(4) Uani 1 1 d . . . . .
H7 H 0.270741 0.559013 0.519011 0.052 Uiso 1 1 calc R U . . .
C10 C 0.14067(19) 0.52234(19) 0.19102(12) 0.0417(4) Uani 1 1 d . . . . .
H10 H 0.082660 0.564006 0.130968 0.050 Uiso 1 1 calc R U . . .
C4 C 0.1655(2) 0.68771(17) 0.67477(12) 0.0421(4) Uani 1 1 d . . . . .
H4 H 0.243386 0.614261 0.672148 0.051 Uiso 1 1 calc R U . . .
C11 C 0.2358(2) 0.40080(19) 0.19114(12) 0.0427(4) Uani 1 1 d . . . . .
H11 H 0.240996 0.359151 0.131352 0.051 Uiso 1 1 calc R U . . .
C12 C 0.3268(2) 0.33687(17) 0.28050(12) 0.0393(3) Uani 1 1 d . . . . .
C17 C 0.31546(19) 0.39883(17) 0.37307(11) 0.0367(3) Uani 1 1 d . . . . .
C13 C 0.4258(2) 0.2101(2) 0.28102(15) 0.0537(5) Uani 1 1 d . . . . .
H13 H 0.433719 0.170322 0.220365 0.064 Uiso 1 1 calc R U . . .
C16 C 0.4060(2) 0.3274(2) 0.46200(14) 0.0514(4) Uani 1 1 d . . . . .
H16 H 0.401558 0.365109 0.523573 0.062 Uiso 1 1 calc R U . . .
C14 C 0.5093(3) 0.1455(2) 0.36798(18) 0.0635(5) Uani 1 1 d . . . . .
H14 H 0.573185 0.061838 0.366913 0.076 Uiso 1 1 calc R U . . .
C15 C 0.4992(3) 0.2049(2) 0.45932(17) 0.0624(5) Uani 1 1 d . . . . .
H15 H 0.556780 0.160323 0.518923 0.075 Uiso 1 1 calc R U . . .

loop_
_atom_site_aniso_label
_atom_site_aniso_U_11
_atom_site_aniso_U_22
_atom_site_aniso_U_33
_atom_site_aniso_U_23
_atom_site_aniso_U_13
_atom_site_aniso_U_12
Zn1 0.02237(8) 0.03126(9) 0.02560(8) -0.01260(6) -0.00020(5) 0.00027(6)
O1 0.0300(5) 0.0549(7) 0.0430(6) -0.0158(5) -0.0116(4) 0.0091(5)
O3 0.0444(6) 0.0483(6) 0.0389(6) -0.0110(5) 0.0118(5) -0.0143(5)
O4 0.0549(7) 0.0425(6) 0.0474(6) -0.0129(5) 0.0031(5) -0.0209(5)
N1 0.0301(6) 0.0318(6) 0.0282(6) -0.0115(5) 0.0023(4) -0.0035(5)
O2 0.0334(6) 0.0545(7) 0.0546(7) -0.0233(6) -0.0078(5) 0.0169(5)
C19 0.0221(6) 0.0304(6) 0.0291(6) -0.0063(5) -0.0008(5) 0.0002(5)
C20 0.0259(6) 0.0343(7) 0.0323(7) -0.0135(6) -0.0041(5) 0.0013(5)
C21 0.0269(7) 0.0258(6) 0.0401(7) -0.0086(6) -0.0001(5) 0.0004(5)
C22 0.0283(7) 0.0441(8) 0.0352(7) -0.0197(6) -0.0014(6) 0.0026(6)
C25 0.0203(6) 0.0302(7) 0.0342(7) -0.0030(5) -0.0040(5) 0.0008(5)
C23 0.0299(7) 0.0530(9) 0.0252(6) -0.0085(6) -0.0029(5) -0.0037(6)
C24 0.0229(6) 0.0298(6) 0.0298(6) -0.0007(5) -0.0041(5) 0.0015(5)
C18 0.0216(6) 0.0326(7) 0.0344(7) -0.0042(6) 0.0006(5) -0.0012(5)
C5 0.0434(8) 0.0404(8) 0.0294(7) -0.0146(6) 0.0061(6) -0.0083(6)
C1 0.0370(8) 0.0434(8) 0.0350(7) -0.0154(6) -0.0017(6) 0.0050(6)
C3 0.0468(9) 0.0404(8) 0.0298(7) -0.0127(6) -0.0015(6) 0.0073(7)
C2 0.0439(9) 0.0552(10) 0.0302(7) -0.0149(7) -0.0054(6) 0.0032(7)
C9 0.0372(8) 0.0458(9) 0.0351(7) -0.0155(7) 0.0050(6) -0.0070(6)
C8 0.0396(8) 0.0423(8) 0.0299(7) -0.0163(6) 0.0080(6) -0.0120(6)
C6 0.0539(10) 0.0586(10) 0.0330(8) -0.0219(7) 0.0005(7) -0.0033(8)
C7 0.0511(10) 0.0516(9) 0.0325(8) -0.0203(7) 0.0020(7) -0.0067(8)
C10 0.0430(9) 0.0562(10) 0.0297(7) -0.0142(7) 0.0015(6) -0.0115(7)
C4 0.0531(10) 0.0390(8) 0.0344(8) -0.0146(6) 0.0031(7) 0.0084(7)
C11 0.0531(10) 0.0517(9) 0.0302(7) -0.0208(7) 0.0084(7) -0.0156(8)
C12 0.0501(9) 0.0384(8) 0.0341(7) -0.0148(6) 0.0127(7) -0.0135(7)
C17 0.0445(8) 0.0392(8) 0.0294(7) -0.0103(6) 0.0075(6) -0.0125(6)
C13 0.0713(13) 0.0428(9) 0.0504(10) -0.0180(8) 0.0150(9) -0.0069(9)
C16 0.0680(12) 0.0523(10) 0.0348(8) -0.0102(7) 0.0008(8) -0.0059(9)
C14 0.0758(14) 0.0411(10) 0.0711(13) -0.0108(9) 0.0109(11) 0.0041(9)
C15 0.0748(14) 0.0531(11) 0.0535(11) 0.0006(9) -0.0049(10) 0.0017(10)

loop_
_atom_type_symbol
_atom_type_description
_atom_type_scat_dispersion_real
_atom_type_scat_dispersion_imag
_atom_type_scat_source
C C 0.0033 0.0016 'International Tables Vol C Tables 4.2.6.8 and 6.1.1.4'
H H 0.0000 0.0000 'International Tables Vol C Tables 4.2.6.8 and 6.1.1.4'
N N 0.0061 0.0033 'International Tables Vol C Tables 4.2.6.8 and 6.1.1.4'
O O 0.0106 0.0060 'International Tables Vol C Tables 4.2.6.8 and 6.1.1.4'
Zn Zn 0.2839 1.4301 'International Tables Vol C Tables 4.2.6.8 and 6.1.1.4'

loop_
_geom_angle_atom_site_label_1
_geom_angle_atom_site_label_2
_geom_angle_atom_site_label_3
_geom_angle
_geom_angle_site_symmetry_1
_geom_angle_site_symmetry_3
_geom_angle_publ_flag
O2 Zn1 O1 160.62(5) 2_577 . ?
O2 Zn1 N1 99.07(5) 2_577 . ?
O1 Zn1 N1 100.17(5) . . ?
O2 Zn1 O3 87.08(5) 2_577 1_455 ?
O1 Zn1 O3 90.63(5) . 1_455 ?
N1 Zn1 O3 103.46(5) . 1_455 ?
O2 Zn1 O4 88.10(5) 2_577 2_677 ?
O1 Zn1 O4 87.73(5) . 2_677 ?
N1 Zn1 O4 95.84(5) . 2_677 ?
O3 Zn1 O4 160.62(5) 1_455 2_677 ?
O2 Zn1 Zn1 79.81(3) 2_577 2_577 ?
O1 Zn1 Zn1 80.82(3) . 2_577 ?
N1 Zn1 Zn1 170.85(3) . 2_577 ?
O3 Zn1 Zn1 85.59(3) 1_455 2_577 ?
O4 Zn1 Zn1 75.08(3) 2_677 2_577 ?
C18 O1 Zn1 126.58(10) . . ?
C25 O3 Zn1 120.48(10) . 1_655 ?
C25 O4 Zn1 133.70(11) . 2_677 ?
C1 N1 C3 117.49(12) . . ?
C1 N1 Zn1 121.73(10) . . ?
C3 N1 Zn1 120.79(10) . . ?
C18 O2 Zn1 127.94(10) . 2_577 ?
C18 C19 C20 114.40(11) . . ?
C18 C19 C22 113.55(11) . . ?
C20 C19 C22 110.58(11) . . ?
C18 C19 H19 105.8 . . ?
C20 C19 H19 105.8 . . ?
C22 C19 H19 105.8 . . ?
C19 C20 C21 110.46(11) . . ?
C19 C20 H20A 109.6 . . ?
C21 C20 H20A 109.6 . . ?
C19 C20 H20B 109.6 . . ?
C21 C20 H20B 109.6 . . ?
H20A C20 H20B 108.1 . . ?
C20 C21 C24 111.85(11) . . ?
C20 C21 H21A 109.2 . . ?
C24 C21 H21A 109.2 . . ?
C20 C21 H21B 109.2 . . ?
C24 C21 H21B 109.2 . . ?
H21A C21 H21B 107.9 . . ?
C23 C22 C19 110.40(12) . . ?
C23 C22 H22A 109.6 . . ?
C19 C22 H22A 109.6 . . ?
C23 C22 H22B 109.6 . . ?
C19 C22 H22B 109.6 . . ?
H22A C22 H22B 108.1 . . ?
O4 C25 O3 124.76(14) . . ?
O4 C25 C24 117.02(13) . . ?
O3 C25 C24 118.16(12) . . ?
C22 C23 C24 112.07(11) . . ?
C22 C23 H23A 109.2 . . ?
C24 C23 H23A 109.2 . . ?
C22 C23 H23B 109.2 . . ?
C24 C23 H23B 109.2 . . ?
H23A C23 H23B 107.9 . . ?
C23 C24 C21 110.07(11) . . ?
C23 C24 C25 112.36(12) . . ?
C21 C24 C25 113.60(11) . . ?
C23 C24 H24 106.8 . . ?
C21 C24 H24 106.8 . . ?
C25 C24 H24 106.8 . . ?
O1 C18 O2 124.83(13) . . ?
O1 C18 C19 118.06(12) . . ?
O2 C18 C19 117.05(12) . . ?
C2 C5 C4 116.59(13) . . ?
C2 C5 C6 120.34(15) . . ?
C4 C5 C6 123.05(15) . . ?
N1 C1 C2 122.80(14) . . ?
N1 C1 H1 118.6 . . ?
C2 C1 H1 118.6 . . ?
N1 C3 C4 123.05(15) . . ?
N1 C3 H3 118.5 . . ?
C4 C3 H3 118.5 . . ?
C1 C2 C5 120.11(15) . . ?
C1 C2 H2 119.9 . . ?
C5 C2 H2 119.9 . . ?
C8 C9 C10 121.43(15) . . ?
C8 C9 H9 119.3 . . ?
C10 C9 H9 119.3 . . ?
C9 C8 C17 119.19(13) . . ?
C9 C8 C7 120.76(15) . . ?
C17 C8 C7 120.05(14) . . ?
C7 C6 C5 125.44(17) . . ?
C7 C6 H6 117.3 . . ?
C5 C6 H6 117.3 . . ?
C6 C7 C8 128.06(16) . . ?
C6 C7 H7 116.0 . . ?
C8 C7 H7 116.0 . . ?
C11 C10 C9 120.21(15) . . ?
C11 C10 H10 119.9 . . ?
C9 C10 H10 119.9 . . ?
C3 C4 C5 119.96(15) . . ?
C3 C4 H4 120.0 . . ?
C5 C4 H4 120.0 . . ?
C10 C11 C12 120.99(14) . . ?
C10 C11 H11 119.5 . . ?
C12 C11 H11 119.5 . . ?
C11 C12 C13 121.17(15) . . ?
C11 C12 C17 119.37(15) . . ?
C13 C12 C17 119.44(16) . . ?
C16 C17 C12 116.99(16) . . ?
C16 C17 C8 124.24(14) . . ?
C12 C17 C8 118.76(14) . . ?
C14 C13 C12 121.39(17) . . ?
C14 C13 H13 119.3 . . ?
C12 C13 H13 119.3 . . ?
C15 C16 C17 121.66(17) . . ?
C15 C16 H16 119.2 . . ?
C17 C16 H16 119.2 . . ?
C13 C14 C15 119.81(19) . . ?
C13 C14 H14 120.1 . . ?
C15 C14 H14 120.1 . . ?
C16 C15 C14 120.71(19) . . ?
C16 C15 H15 119.6 . . ?
C14 C15 H15 119.6 . . ?

loop_
_geom_bond_atom_site_label_1
_geom_bond_atom_site_label_2
_geom_bond_distance
_geom_bond_site_symmetry_2
_geom_bond_publ_flag
Zn1 O2 2.0327(11) 2_577 ?
Zn1 O1 2.0342(10) . ?
Zn1 N1 2.0369(11) . ?
Zn1 O3 2.0561(11) 1_455 ?
Zn1 O4 2.0680(11) 2_677 ?
Zn1 Zn1 2.9021(3) 2_577 ?
O1 C18 1.2509(18) . ?
O3 C25 1.2524(18) . ?
O4 C25 1.2450(18) . ?
N1 C1 1.3354(19) . ?
N1 C3 1.3370(19) . ?
O2 C18 1.2521(18) . ?
C19 C18 1.5249(18) . ?
C19 C20 1.5260(18) . ?
C19 C22 1.5275(19) . ?
C19 H19 0.9800 . ?
C20 C21 1.5262(18) . ?
C20 H20A 0.9700 . ?
C20 H20B 0.9700 . ?
C21 C24 1.5305(19) . ?
C21 H21A 0.9700 . ?
C21 H21B 0.9700 . ?
C22 C23 1.525(2) . ?
C22 H22A 0.9700 . ?
C22 H22B 0.9700 . ?
C25 C24 1.5306(19) . ?
C23 C24 1.5279(19) . ?
C23 H23A 0.9700 . ?
C23 H23B 0.9700 . ?
C24 H24 0.9800 . ?
C5 C2 1.388(2) . ?
C5 C4 1.392(2) . ?
C5 C6 1.467(2) . ?
C1 C2 1.378(2) . ?
C1 H1 0.9300 . ?
C3 C4 1.373(2) . ?
C3 H3 0.9300 . ?
C2 H2 0.9300 . ?
C9 C8 1.376(2) . ?
C9 C10 1.406(2) . ?
C9 H9 0.9300 . ?
C8 C17 1.433(2) . ?
C8 C7 1.4722(19) . ?
C6 C7 1.310(2) . ?
C6 H6 0.9300 . ?
C7 H7 0.9300 . ?
C10 C11 1.358(2) . ?
C10 H10 0.9300 . ?
C4 H4 0.9300 . ?
C11 C12 1.409(2) . ?
C11 H11 0.9300 . ?
C12 C13 1.415(2) . ?
C12 C17 1.426(2) . ?
C17 C16 1.421(2) . ?
C13 C14 1.354(3) . ?
C13 H13 0.9300 . ?
C16 C15 1.363(3) . ?
C16 H16 0.9300 . ?
C14 C15 1.397(3) . ?
C14 H14 0.9300 . ?
C15 H15 0.9300 . ?

loop_
_geom_torsion_atom_site_label_1
_geom_torsion_atom_site_label_2
_geom_torsion_atom_site_label_3
_geom_torsion_atom_site_label_4
_geom_torsion
_geom_torsion_site_symmetry_1
_geom_torsion_site_symmetry_2
_geom_torsion_site_symmetry_3
_geom_torsion_site_symmetry_4
_geom_torsion_publ_flag
C18 C19 C20 C21 -172.90(11) . . . . ?
C22 C19 C20 C21 57.38(15) . . . . ?
C19 C20 C21 C24 -56.67(15) . . . . ?
C18 C19 C22 C23 172.58(11) . . . . ?
C20 C19 C22 C23 -57.25(16) . . . . ?
Zn1 O4 C25 O3 9.0(2) 2_677 . . . ?
Zn1 O4 C25 C24 -173.93(10) 2_677 . . . ?
Zn1 O3 C25 O4 -5.7(2) 1_655 . . . ?
Zn1 O3 C25 C24 177.33(8) 1_655 . . . ?
C19 C22 C23 C24 56.57(16) . . . . ?
C22 C23 C24 C21 -54.98(16) . . . . ?
C22 C23 C24 C25 72.70(15) . . . . ?
C20 C21 C24 C23 54.94(15) . . . . ?
C20 C21 C24 C25 -72.04(15) . . . . ?
O4 C25 C24 C23 30.89(17) . . . . ?
O3 C25 C24 C23 -151.87(12) . . . . ?
O4 C25 C24 C21 156.67(13) . . . . ?
O3 C25 C24 C21 -26.09(17) . . . . ?
Zn1 O1 C18 O2 0.3(2) . . . . ?
Zn1 O1 C18 C19 177.31(9) . . . . ?
Zn1 O2 C18 O1 1.1(2) 2_577 . . . ?
Zn1 O2 C18 C19 -175.99(10) 2_577 . . . ?
C20 C19 C18 O1 25.34(18) . . . . ?
C22 C19 C18 O1 153.57(13) . . . . ?
C20 C19 C18 O2 -157.38(13) . . . . ?
C22 C19 C18 O2 -29.15(18) . . . . ?
C3 N1 C1 C2 0.9(2) . . . . ?
Zn1 N1 C1 C2 -179.02(13) . . . . ?
C1 N1 C3 C4 -0.3(2) . . . . ?
Zn1 N1 C3 C4 179.67(13) . . . . ?
N1 C1 C2 C5 -1.0(3) . . . . ?
C4 C5 C2 C1 0.3(3) . . . . ?
C6 C5 C2 C1 179.22(16) . . . . ?
C10 C9 C8 C17 1.9(2) . . . . ?
C10 C9 C8 C7 -177.57(15) . . . . ?
C2 C5 C6 C7 174.28(18) . . . . ?
C4 C5 C6 C7 -6.9(3) . . . . ?
C5 C6 C7 C8 177.64(16) . . . . ?
C9 C8 C7 C6 15.0(3) . . . . ?
C17 C8 C7 C6 -164.40(18) . . . . ?
C8 C9 C10 C11 -0.8(2) . . . . ?
N1 C3 C4 C5 -0.3(3) . . . . ?
C2 C5 C4 C3 0.3(3) . . . . ?
C6 C5 C4 C3 -178.58(16) . . . . ?
C9 C10 C11 C12 -1.0(2) . . . . ?
C10 C11 C12 C13 179.88(16) . . . . ?
C10 C11 C12 C17 1.7(2) . . . . ?
C11 C12 C17 C16 178.01(15) . . . . ?
C13 C12 C17 C16 -0.2(2) . . . . ?
C11 C12 C17 C8 -0.6(2) . . . . ?
C13 C12 C17 C8 -178.78(15) . . . . ?
C9 C8 C17 C16 -179.64(16) . . . . ?
C7 C8 C17 C16 -0.2(2) . . . . ?
C9 C8 C17 C12 -1.2(2) . . . . ?
C7 C8 C17 C12 178.27(14) . . . . ?
C11 C12 C13 C14 -177.64(18) . . . . ?
C17 C12 C13 C14 0.6(3) . . . . ?
C12 C17 C16 C15 -0.2(3) . . . . ?
C8 C17 C16 C15 178.28(18) . . . . ?
C12 C13 C14 C15 -0.5(3) . . . . ?
C17 C16 C15 C14 0.3(3) . . . . ?
C13 C14 C15 C16 0.0(3) . . . . ?
